data_7159666
loop_
_publ_author_name
'Tatarinov, Dmitry A.'
'Mikulenkova, Elina A.'
'Litvinov, Igor A.'
'Khayarov, Khasan R.'
'Mironov, Vladimir F.'

_publ_section_title
;
 Divergent synthesis of benzoxaphospholenes and phosphacoumarins via the
 reaction of 2-alkenylphenols with phosphorus(iii/v) chlorides
;
_journal_issue 8
_journal_name_full 'Organic &amp; Biomolecular Chemistry'
_journal_page_first 1629
_journal_page_last 1633
_journal_paper_doi 10.1039/D3OB01718D
_journal_volume 22
_journal_year 2024
_chemical_formula_moiety 'C30 H27 O5 P'
_chemical_formula_sum 'C30 H27 O5 P'
_chemical_formula_weight 498.49
_chemical_melting_point 460
_chemical_name_systematic
'2-(1-(2-hydroxyphenyl)-1-(4-methoxyphenyl)ethyl)-4-(4-methoxyphenyl)benzo[e][1,2]oxaphosphinine 2-oxide'
_space_group_crystal_system triclinic
_space_group_IT_number 2
_space_group_name_Hall '-P 1'
_space_group_name_H-M_alt 'P -1'
_atom_sites_solution_hydrogens mixed
_audit_creation_method SHELXL-2018/3
_audit_update_record
;
2023-10-07 deposited with the CCDC.	2023-11-13 downloaded from the CCDC.
;
_cell_angle_alpha 71.222(2)
_cell_angle_beta 65.046(2)
_cell_angle_gamma 64.730(2)
_cell_formula_units_Z 2
_cell_length_a 10.4785(5)
_cell_length_b 12.0901(6)
_cell_length_c 12.1355(6)
_cell_measurement_reflns_used 9838
_cell_measurement_temperature 100(2)
_cell_measurement_theta_max 30.35
_cell_measurement_theta_min 2.28
_cell_volume 1241.50(11)
_computing_cell_refinement 'Bruker SAINT'
_computing_data_collection 'Bruker APEX2'
_computing_data_reduction 'Bruker SAINT'
_computing_molecular_graphics 'Bruker SHELXTL'
_computing_publication_material 'Bruker SHELXTL'
_computing_structure_refinement 'SHELXL-2018/3 (Sheldrick, 2018)'
_computing_structure_solution 'SHELXT 2014/5 (Sheldrick, 2014)'
_diffrn_ambient_temperature 100(2)
_diffrn_measured_fraction_theta_full 0.998
_diffrn_measured_fraction_theta_max 0.998
_diffrn_measurement_device_type 'Bruker D8 QUEST'
_diffrn_measurement_method '\f and \w scans'
_diffrn_radiation_type MoK\a
_diffrn_radiation_wavelength 0.71073
_diffrn_reflns_av_R_equivalents 0.0794
_diffrn_reflns_av_unetI/netI 0.0563
_diffrn_reflns_Laue_measured_fraction_full 0.998
_diffrn_reflns_Laue_measured_fraction_max 0.998
_diffrn_reflns_limit_h_max 14
_diffrn_reflns_limit_h_min -14
_diffrn_reflns_limit_k_max 17
_diffrn_reflns_limit_k_min -17
_diffrn_reflns_limit_l_max 17
_diffrn_reflns_limit_l_min -17
_diffrn_reflns_number 59631
_diffrn_reflns_point_group_measured_fraction_full 0.998
_diffrn_reflns_point_group_measured_fraction_max 0.998
_diffrn_reflns_theta_full 25.242
_diffrn_reflns_theta_max 30.000
_diffrn_reflns_theta_min 2.279
_diffrn_source 'I\mS DIAMOND'
_exptl_absorpt_coefficient_mu 0.151
_exptl_absorpt_correction_T_max 0.7461
_exptl_absorpt_correction_T_min 0.7042
_exptl_absorpt_correction_type multi-scan
_exptl_crystal_colour colorless
_exptl_crystal_density_diffrn 1.333
_exptl_crystal_description prismatic
_exptl_crystal_F_000 524
_exptl_crystal_size_max 0.2
_exptl_crystal_size_mid 0.1
_exptl_crystal_size_min 0.05
_refine_diff_density_max 0.446
_refine_diff_density_min -0.427
_refine_diff_density_rms 0.058
_refine_ls_extinction_method none
_refine_ls_goodness_of_fit_ref 1.038
_refine_ls_hydrogen_treatment mixed
_refine_ls_matrix_type full
_refine_ls_number_parameters 332
_refine_ls_number_reflns 7218
_refine_ls_number_restraints 0
_refine_ls_restrained_S_all 1.038
_refine_ls_R_factor_all 0.0718
_refine_ls_R_factor_gt 0.0465
_refine_ls_shift/su_max 0.001
_refine_ls_shift/su_mean 0.000
_refine_ls_structure_factor_coef Fsqd
_refine_ls_weighting_details 'w=1/[\s^2^(Fo^2^)+(0.0570P)^2^+0.3169P] where P=(Fo^2^+2Fc^2^)/3'
_refine_ls_weighting_scheme calc
_refine_ls_wR_factor_gt 0.1118
_refine_ls_wR_factor_ref 0.1206
_reflns_Friedel_coverage 0.000
_reflns_number_gt 5282
_reflns_number_total 7218
_reflns_threshold_expression 'I > 2\s(I)'
_cod_data_source_file d3ob01718d2.cif
_cod_data_source_block shelx_CCDC2
_cod_depositor_comments 'Adding full bibliography for 7159664--7159669.cif.'
_cod_database_code 7159666
_shelx_shelxl_version_number 2018/3
_shelx_space_group_comment
;
The symmetry employed for this shelxl refinement is uniquely defined
by the following loop, which should always be used as a source of
symmetry information in preference to the above space-group names.
They are only intended as comments.
;

loop_
_space_group_symop_operation_xyz
'x, y, z'
'-x, -y, -z'

loop_
_atom_site_label
_atom_site_type_symbol
_atom_site_fract_x
_atom_site_fract_y
_atom_site_fract_z
_atom_site_U_iso_or_equiv
_atom_site_adp_type
_atom_site_occupancy
_atom_site_site_symmetry_order
_atom_site_calc_flag
_atom_site_refinement_flags_posn
_atom_site_refinement_flags_adp
_atom_site_refinement_flags_occupancy
_atom_site_disorder_assembly
_atom_site_disorder_group
C3 C 0.67324(17) 0.55740(13) 0.74649(14) 0.0186(3) Uani 1 1 d . . . . .
H3 H 0.574965 0.601354 0.742641 0.022 Uiso 1 1 calc R U . . .
C4 C 0.77311(16) 0.61694(13) 0.70303(13) 0.0174(3) Uani 1 1 d . . . . .
C4A C 0.93077(17) 0.54914(13) 0.69413(13) 0.0181(3) Uani 1 1 d . . . . .
C5 C 1.02735(17) 0.60831(14) 0.68044(14) 0.0207(3) Uani 1 1 d . . . . .
H5 H 0.992374 0.696193 0.671805 0.025 Uiso 1 1 calc R U . . .
C6 C 1.17239(18) 0.54119(15) 0.67929(14) 0.0232(3) Uani 1 1 d . . . . .
H6 H 1.235504 0.582937 0.671483 0.028 Uiso 1 1 calc R U . . .
C7 C 1.22645(18) 0.41276(15) 0.68949(15) 0.0257(3) Uani 1 1 d . . . . .
H7 H 1.326777 0.367058 0.687540 0.031 Uiso 1 1 calc R U . . .
C8 C 1.13451(18) 0.35150(14) 0.70248(15) 0.0239(3) Uani 1 1 d . . . . .
H8 H 1.171247 0.263804 0.708718 0.029 Uiso 1 1 calc R U . . .
C8A C 0.98849(17) 0.41925(14) 0.70628(14) 0.0199(3) Uani 1 1 d . . . . .
C9 C 0.65913(16) 0.30016(13) 0.77108(13) 0.0167(3) Uani 1 1 d . . . . .
C10 C 0.63407(18) 0.36578(14) 0.64584(14) 0.0205(3) Uani 1 1 d . . . . .
H10A H 0.727521 0.375724 0.583792 0.031 Uiso 1 1 calc R U . . .
H10B H 0.556293 0.447612 0.654552 0.031 Uiso 1 1 calc R U . . .
H10C H 0.602501 0.315600 0.619790 0.031 Uiso 1 1 calc R U . . .
C11 C 0.51138(17) 0.28511(13) 0.86688(13) 0.0175(3) Uani 1 1 d . . . . .
C12 C 0.39679(17) 0.38432(13) 0.92240(14) 0.0183(3) Uani 1 1 d . . . . .
C13 C 0.25844(18) 0.37575(14) 1.00147(14) 0.0221(3) Uani 1 1 d . . . . .
H13 H 0.181902 0.444992 1.037580 0.027 Uiso 1 1 calc R U . . .
C14 C 0.23289(19) 0.26515(15) 1.02732(15) 0.0250(3) Uani 1 1 d . . . . .
H14 H 0.139247 0.257698 1.082680 0.030 Uiso 1 1 calc R U . . .
C15 C 0.34443(19) 0.16539(15) 0.97213(15) 0.0252(3) Uani 1 1 d . . . . .
H15 H 0.326450 0.090016 0.988833 0.030 Uiso 1 1 calc R U . . .
C16 C 0.48176(18) 0.17525(14) 0.89287(14) 0.0207(3) Uani 1 1 d . . . . .
H16 H 0.557137 0.106360 0.855494 0.025 Uiso 1 1 calc R U . . .
C17 C 0.78131(17) 0.17212(13) 0.76539(14) 0.0178(3) Uani 1 1 d . . . . .
C18 C 0.83960(18) 0.11155(14) 0.66590(14) 0.0219(3) Uani 1 1 d . . . . .
H18 H 0.807836 0.152471 0.596009 0.026 Uiso 1 1 calc R U . . .
C19 C 0.94326(18) -0.00750(15) 0.66712(15) 0.0245(3) Uani 1 1 d . . . . .
H19 H 0.978908 -0.048434 0.599516 0.029 Uiso 1 1 calc R U . . .
C20 C 0.99524(17) -0.06725(13) 0.76546(15) 0.0217(3) Uani 1 1 d . . . . .
C21 C 0.93781(18) -0.00917(14) 0.86665(15) 0.0225(3) Uani 1 1 d . . . . .
H21 H 0.971838 -0.049667 0.935430 0.027 Uiso 1 1 calc R U . . .
C22 C 0.83037(18) 0.10842(13) 0.86616(14) 0.0211(3) Uani 1 1 d . . . . .
H22 H 0.789041 0.146631 0.936586 0.025 Uiso 1 1 calc R U . . .
C23 C 1.1666(2) -0.24141(17) 0.85065(19) 0.0369(4) Uani 1 1 d . . . . .
H23A H 1.213813 -0.188533 0.854190 0.055 Uiso 1 1 calc R U . . .
H23B H 1.242450 -0.322083 0.832415 0.055 Uiso 1 1 calc R U . . .
H23C H 1.089410 -0.253525 0.930280 0.055 Uiso 1 1 calc R U . . .
C24 C 0.71582(17) 0.75536(13) 0.67059(14) 0.0188(3) Uani 1 1 d . . . . .
C25 C 0.77680(18) 0.81907(14) 0.55531(15) 0.0213(3) Uani 1 1 d . . . . .
H25 H 0.864401 0.774932 0.497201 0.026 Uiso 1 1 calc R U . . .
C26 C 0.71101(18) 0.94701(14) 0.52384(15) 0.0228(3) Uani 1 1 d . . . . .
H26 H 0.752460 0.989292 0.444122 0.027 Uiso 1 1 calc R U . . .
C27 C 0.58495(18) 1.01238(13) 0.60918(15) 0.0215(3) Uani 1 1 d . . . . .
C28 C 0.52508(18) 0.95000(14) 0.72589(15) 0.0221(3) Uani 1 1 d . . . . .
H28 H 0.439881 0.994733 0.785096 0.027 Uiso 1 1 calc R U . . .
C29 C 0.58963(18) 0.82283(13) 0.75570(14) 0.0210(3) Uani 1 1 d . . . . .
H29 H 0.547482 0.780747 0.835292 0.025 Uiso 1 1 calc R U . . .
C30 C 0.5560(2) 1.20273(15) 0.46540(16) 0.0298(4) Uani 1 1 d . . . . .
H30A H 0.658626 1.200617 0.441894 0.045 Uiso 1 1 calc R U . . .
H30B H 0.488509 1.289169 0.460573 0.045 Uiso 1 1 calc R U . . .
H30C H 0.551323 1.162949 0.409114 0.045 Uiso 1 1 calc R U . . .
O1 O 0.89928(12) 0.35273(9) 0.72318(10) 0.0212(2) Uani 1 1 d . . . . .
O2 O 0.71420(12) 0.36918(9) 0.94215(10) 0.0220(2) Uani 1 1 d . . . . .
O12 O 0.42695(13) 0.49144(10) 0.89203(11) 0.0221(2) Uani 1 1 d . . . . .
O20 O 1.09995(14) -0.18326(10) 0.75600(11) 0.0300(3) Uani 1 1 d . . . . .
O27 O 0.51174(13) 1.13782(10) 0.58870(11) 0.0272(3) Uani 1 1 d . . . . .
P2 P 0.72572(4) 0.39709(3) 0.81075(4) 0.01730(10) Uani 1 1 d . . . . .
H12 H 0.370(3) 0.538(2) 0.952(2) 0.056(7) Uiso 1 1 d . . . . .

loop_
_atom_site_aniso_label
_atom_site_aniso_U_11
_atom_site_aniso_U_22
_atom_site_aniso_U_33
_atom_site_aniso_U_23
_atom_site_aniso_U_13
_atom_site_aniso_U_12
C3 0.0182(7) 0.0164(6) 0.0223(8) -0.0019(6) -0.0083(6) -0.0062(6)
C4 0.0193(7) 0.0163(6) 0.0181(7) -0.0024(5) -0.0077(6) -0.0063(6)
C4A 0.0177(7) 0.0190(7) 0.0181(7) -0.0026(5) -0.0055(6) -0.0074(6)
C5 0.0223(8) 0.0220(7) 0.0197(8) -0.0024(6) -0.0060(6) -0.0110(6)
C6 0.0204(8) 0.0300(8) 0.0237(8) -0.0051(6) -0.0060(6) -0.0136(7)
C7 0.0168(8) 0.0307(8) 0.0297(9) -0.0085(7) -0.0078(7) -0.0058(7)
C8 0.0210(8) 0.0221(7) 0.0280(8) -0.0071(6) -0.0085(7) -0.0045(6)
C8A 0.0196(8) 0.0212(7) 0.0217(7) -0.0045(6) -0.0063(6) -0.0094(6)
C9 0.0188(7) 0.0150(6) 0.0179(7) -0.0028(5) -0.0067(6) -0.0066(6)
C10 0.0224(8) 0.0194(7) 0.0202(8) -0.0016(6) -0.0086(6) -0.0073(6)
C11 0.0196(7) 0.0174(7) 0.0171(7) -0.0015(5) -0.0077(6) -0.0073(6)
C12 0.0227(8) 0.0170(7) 0.0180(7) -0.0007(5) -0.0090(6) -0.0086(6)
C13 0.0210(8) 0.0221(7) 0.0224(8) -0.0057(6) -0.0061(6) -0.0063(6)
C14 0.0226(8) 0.0298(8) 0.0238(8) -0.0042(6) -0.0043(7) -0.0136(7)
C15 0.0271(9) 0.0220(7) 0.0286(9) -0.0047(6) -0.0062(7) -0.0131(7)
C16 0.0228(8) 0.0171(7) 0.0233(8) -0.0043(6) -0.0065(6) -0.0083(6)
C17 0.0184(7) 0.0163(6) 0.0204(7) -0.0027(5) -0.0062(6) -0.0082(6)
C18 0.0228(8) 0.0218(7) 0.0205(8) -0.0030(6) -0.0101(7) -0.0048(6)
C19 0.0246(8) 0.0248(8) 0.0221(8) -0.0093(6) -0.0075(7) -0.0031(7)
C20 0.0193(8) 0.0167(7) 0.0284(8) -0.0049(6) -0.0092(7) -0.0036(6)
C21 0.0279(9) 0.0189(7) 0.0249(8) -0.0012(6) -0.0153(7) -0.0073(6)
C22 0.0258(8) 0.0181(7) 0.0218(8) -0.0048(6) -0.0095(7) -0.0069(6)
C23 0.0378(11) 0.0279(9) 0.0445(11) -0.0092(8) -0.0278(9) 0.0051(8)
C24 0.0200(7) 0.0170(7) 0.0236(8) -0.0016(6) -0.0107(6) -0.0079(6)
C25 0.0217(8) 0.0212(7) 0.0233(8) -0.0027(6) -0.0083(6) -0.0093(6)
C26 0.0285(9) 0.0207(7) 0.0226(8) 0.0015(6) -0.0111(7) -0.0126(7)
C27 0.0283(8) 0.0164(7) 0.0266(8) -0.0021(6) -0.0156(7) -0.0084(6)
C28 0.0246(8) 0.0197(7) 0.0236(8) -0.0057(6) -0.0090(7) -0.0064(6)
C29 0.0241(8) 0.0190(7) 0.0220(8) -0.0013(6) -0.0092(6) -0.0094(6)
C30 0.0438(11) 0.0202(8) 0.0310(9) 0.0032(7) -0.0219(8) -0.0119(7)
O1 0.0191(6) 0.0176(5) 0.0289(6) -0.0051(4) -0.0073(5) -0.0080(4)
O2 0.0283(6) 0.0163(5) 0.0247(6) -0.0039(4) -0.0132(5) -0.0059(4)
O12 0.0218(6) 0.0157(5) 0.0260(6) -0.0050(4) -0.0038(5) -0.0071(4)
O20 0.0303(7) 0.0224(6) 0.0350(7) -0.0088(5) -0.0191(6) 0.0039(5)
O27 0.0360(7) 0.0161(5) 0.0295(6) -0.0005(4) -0.0162(5) -0.0060(5)
P2 0.0187(2) 0.01395(17) 0.0217(2) -0.00226(14) -0.00882(16) -0.00624(14)

loop_
_atom_type_symbol
_atom_type_description
_atom_type_scat_dispersion_real
_atom_type_scat_dispersion_imag
_atom_type_scat_source
C C 0.0033 0.0016 'International Tables Vol C Tables 4.2.6.8 and 6.1.1.4'
H H 0.0000 0.0000 'International Tables Vol C Tables 4.2.6.8 and 6.1.1.4'
Cl Cl 0.1484 0.1585 'International Tables Vol C Tables 4.2.6.8 and 6.1.1.4'
O O 0.0106 0.0060 'International Tables Vol C Tables 4.2.6.8 and 6.1.1.4'
P P 0.1023 0.0942 'International Tables Vol C Tables 4.2.6.8 and 6.1.1.4'

loop_
_geom_angle_atom_site_label_1
_geom_angle_atom_site_label_2
_geom_angle_atom_site_label_3
_geom_angle
_geom_angle_site_symmetry_1
_geom_angle_site_symmetry_3
_geom_angle_publ_flag
C4 C3 P2 119.96(12) . . ?
C4 C3 H3 120.0 . . ?
P2 C3 H3 120.0 . . ?
C3 C4 C4A 121.43(13) . . ?
C3 C4 C24 117.49(13) . . ?
C4A C4 C24 121.00(12) . . ?
C5 C4A C8A 116.95(14) . . ?
C5 C4A C4 122.62(13) . . ?
C8A C4A C4 120.34(12) . . ?
C6 C5 C4A 121.18(14) . . ?
C6 C5 H5 119.4 . . ?
C4A C5 H5 119.4 . . ?
C5 C6 C7 120.25(14) . . ?
C5 C6 H6 119.9 . . ?
C7 C6 H6 119.9 . . ?
C8 C7 C6 120.09(15) . . ?
C8 C7 H7 120.0 . . ?
C6 C7 H7 120.0 . . ?
C8A C8 C7 119.22(14) . . ?
C8A C8 H8 120.4 . . ?
C7 C8 H8 120.4 . . ?
C8 C8A O1 116.94(13) . . ?
C8 C8A C4A 122.29(13) . . ?
O1 C8A C4A 120.77(13) . . ?
C17 C9 C11 108.81(11) . . ?
C17 C9 C10 113.03(12) . . ?
C11 C9 C10 108.60(11) . . ?
C17 C9 P2 106.40(9) . . ?
C11 C9 P2 113.21(9) . . ?
C10 C9 P2 106.86(9) . . ?
C9 C10 H10A 109.5 . . ?
C9 C10 H10B 109.5 . . ?
H10A C10 H10B 109.5 . . ?
C9 C10 H10C 109.5 . . ?
H10A C10 H10C 109.5 . . ?
H10B C10 H10C 109.5 . . ?
C12 C11 C16 117.49(14) . . ?
C12 C11 C9 121.02(12) . . ?
C16 C11 C9 121.24(13) . . ?
O12 C12 C13 121.80(14) . . ?
O12 C12 C11 116.21(13) . . ?
C13 C12 C11 121.97(13) . . ?
C12 C13 C14 119.38(14) . . ?
C12 C13 H13 120.3 . . ?
C14 C13 H13 120.3 . . ?
C15 C14 C13 119.83(15) . . ?
C15 C14 H14 120.1 . . ?
C13 C14 H14 120.1 . . ?
C16 C15 C14 120.27(14) . . ?
C16 C15 H15 119.9 . . ?
C14 C15 H15 119.9 . . ?
C15 C16 C11 121.05(14) . . ?
C15 C16 H16 119.5 . . ?
C11 C16 H16 119.5 . . ?
C18 C17 C22 117.57(14) . . ?
C18 C17 C9 122.50(13) . . ?
C22 C17 C9 119.78(13) . . ?
C19 C18 C17 121.00(14) . . ?
C19 C18 H18 119.5 . . ?
C17 C18 H18 119.5 . . ?
C20 C19 C18 120.66(14) . . ?
C20 C19 H19 119.7 . . ?
C18 C19 H19 119.7 . . ?
O20 C20 C19 115.91(13) . . ?
O20 C20 C21 124.62(14) . . ?
C19 C20 C21 119.46(14) . . ?
C22 C21 C20 119.33(14) . . ?
C22 C21 H21 120.3 . . ?
C20 C21 H21 120.3 . . ?
C21 C22 C17 121.89(14) . . ?
C21 C22 H22 119.1 . . ?
C17 C22 H22 119.1 . . ?
O20 C23 H23A 109.5 . . ?
O20 C23 H23B 109.5 . . ?
H23A C23 H23B 109.5 . . ?
O20 C23 H23C 109.5 . . ?
H23A C23 H23C 109.5 . . ?
H23B C23 H23C 109.5 . . ?
C25 C24 C29 118.51(14) . . ?
C25 C24 C4 122.38(14) . . ?
C29 C24 C4 118.94(13) . . ?
C24 C25 C26 120.83(15) . . ?
C24 C25 H25 119.6 . . ?
C26 C25 H25 119.6 . . ?
C27 C26 C25 119.86(14) . . ?
C27 C26 H26 120.1 . . ?
C25 C26 H26 120.1 . . ?
O27 C27 C26 124.89(14) . . ?
O27 C27 C28 115.32(14) . . ?
C26 C27 C28 119.80(14) . . ?
C29 C28 C27 119.97(15) . . ?
C29 C28 H28 120.0 . . ?
C27 C28 H28 120.0 . . ?
C28 C29 C24 121.01(14) . . ?
C28 C29 H29 119.5 . . ?
C24 C29 H29 119.5 . . ?
O27 C30 H30A 109.5 . . ?
O27 C30 H30B 109.5 . . ?
H30A C30 H30B 109.5 . . ?
O27 C30 H30C 109.5 . . ?
H30A C30 H30C 109.5 . . ?
H30B C30 H30C 109.5 . . ?
C8A O1 P2 118.63(9) . . ?
C12 O12 H12 111.3(15) . . ?
C20 O20 C23 116.75(13) . . ?
C27 O27 C30 117.13(13) . . ?
O2 P2 O1 110.71(6) . . ?
O2 P2 C3 114.79(6) . . ?
O1 P2 C3 99.21(6) . . ?
O2 P2 C9 114.09(6) . . ?
O1 P2 C9 98.64(6) . . ?
C3 P2 C9 116.74(7) . . ?

loop_
_geom_bond_atom_site_label_1
_geom_bond_atom_site_label_2
_geom_bond_distance
_geom_bond_site_symmetry_2
_geom_bond_publ_flag
C3 C4 1.3508(19) . ?
C3 P2 1.7736(15) . ?
C3 H3 0.9500 . ?
C4 C4A 1.471(2) . ?
C4 C24 1.4944(19) . ?
C4A C5 1.4011(19) . ?
C4A C8A 1.403(2) . ?
C5 C6 1.380(2) . ?
C5 H5 0.9500 . ?
C6 C7 1.390(2) . ?
C6 H6 0.9500 . ?
C7 C8 1.381(2) . ?
C7 H7 0.9500 . ?
C8 C8A 1.382(2) . ?
C8 H8 0.9500 . ?
C8A O1 1.3917(16) . ?
C9 C17 1.530(2) . ?
C9 C11 1.539(2) . ?
C9 C10 1.546(2) . ?
C9 P2 1.8538(13) . ?
C10 H10A 0.9800 . ?
C10 H10B 0.9800 . ?
C10 H10C 0.9800 . ?
C11 C12 1.394(2) . ?
C11 C16 1.3999(19) . ?
C12 O12 1.3626(17) . ?
C12 C13 1.387(2) . ?
C13 C14 1.387(2) . ?
C13 H13 0.9500 . ?
C14 C15 1.388(2) . ?
C14 H14 0.9500 . ?
C15 C16 1.384(2) . ?
C15 H15 0.9500 . ?
C16 H16 0.9500 . ?
C17 C18 1.390(2) . ?
C17 C22 1.392(2) . ?
C18 C19 1.385(2) . ?
C18 H18 0.9500 . ?
C19 C20 1.379(2) . ?
C19 H19 0.9500 . ?
C20 O20 1.3667(18) . ?
C20 C21 1.391(2) . ?
C21 C22 1.387(2) . ?
C21 H21 0.9500 . ?
C22 H22 0.9500 . ?
C23 O20 1.428(2) . ?
C23 H23A 0.9800 . ?
C23 H23B 0.9800 . ?
C23 H23C 0.9800 . ?
C24 C25 1.390(2) . ?
C24 C29 1.396(2) . ?
C25 C26 1.395(2) . ?
C25 H25 0.9500 . ?
C26 C27 1.387(2) . ?
C26 H26 0.9500 . ?
C27 O27 1.3694(18) . ?
C27 C28 1.391(2) . ?
C28 C29 1.383(2) . ?
C28 H28 0.9500 . ?
C29 H29 0.9500 . ?
C30 O27 1.428(2) . ?
C30 H30A 0.9800 . ?
C30 H30B 0.9800 . ?
C30 H30C 0.9800 . ?
O1 P2 1.6211(11) . ?
O2 P2 1.4823(11) . ?
O12 H12 0.90(2) . ?
